data_7214329
loop_
_publ_author_name
'Safin, Damir A.'
'Burgess, Kevin M. N.'
'Korobkov, Ilia'
'Bryce, David L.'
'Murugesu, Muralee'

_publ_section_title
;
 Renaissance of the coordination chemistry of
 2,4,6-tris(2-pyrimidyl)-1,3,5-triazine (TPymT). Part II: new insights
 into the reaction of TPymT with Pb(NO3)2
;
_journal_issue 17
_journal_name_full CrystEngComm
_journal_page_first 3466
_journal_paper_doi 10.1039/c4ce00009a
_journal_volume 16
_journal_year 2014
_chemical_formula_sum 'C15 H9 N13 O12 Pb2'
_chemical_formula_weight 977.73
_chemical_name_systematic
; 
 ? 
;
_space_group_crystal_system orthorhombic
_space_group_IT_number 56
_space_group_name_Hall '-P 2ab 2ac'
_space_group_name_H-M_alt 'P c c n'
_symmetry_space_group_name_Hall '-P 2ab 2ac'
_symmetry_space_group_name_H-M 'P c c n'
_atom_sites_solution_hydrogens geom
_audit_creation_method SHELXL-2013
_cell_angle_alpha 90
_cell_angle_beta 90
_cell_angle_gamma 90
_cell_formula_units_Z 4
_cell_length_a 9.4199(3)
_cell_length_b 12.6344(4)
_cell_length_c 20.5258(5)
_cell_measurement_reflns_used 9808
_cell_measurement_temperature 200(2)
_cell_measurement_theta_max 30.52
_cell_measurement_theta_min 2.38
_cell_volume 2442.87(12)
_computing_cell_refinement 'APEX II, Bruker (2009)'
_computing_data_collection 'APEX II, Bruker (2009)'
_computing_data_reduction 'XPREP, Bruker (2009)'
_computing_molecular_graphics 'SHELXTL, Bruker (2004)'
_computing_publication_material 'SHELXTL, Bruker (2004)'
_computing_structure_refinement 'SHELXL-2013 (Sheldrick, 2013)'
_computing_structure_solution 'SHELXS-03 (Sheldrick, 2003)'
_diffrn_ambient_temperature 200(2)
_diffrn_measured_fraction_theta_full 0.985
_diffrn_measured_fraction_theta_max 0.986
_diffrn_measurement_device_type 'Bruker APEX-II CCD'
_diffrn_measurement_method '\f and \w scans'
_diffrn_radiation_type MoK\a
_diffrn_radiation_wavelength 0.71073
_diffrn_reflns_av_R_equivalents 0.0464
_diffrn_reflns_av_unetI/netI 0.0267
_diffrn_reflns_Laue_measured_fraction_full 0.985
_diffrn_reflns_Laue_measured_fraction_max 0.986
_diffrn_reflns_limit_h_max 13
_diffrn_reflns_limit_h_min -13
_diffrn_reflns_limit_k_max 17
_diffrn_reflns_limit_k_min -18
_diffrn_reflns_limit_l_max 29
_diffrn_reflns_limit_l_min -26
_diffrn_reflns_number 33703
_diffrn_reflns_point_group_measured_fraction_full 0.985
_diffrn_reflns_point_group_measured_fraction_max 0.986
_diffrn_reflns_theta_full 25.242
_diffrn_reflns_theta_max 30.532
_diffrn_reflns_theta_min 2.557
_exptl_absorpt_coefficient_mu 13.856
_exptl_absorpt_correction_T_max 0.746
_exptl_absorpt_correction_T_min 0.364
_exptl_absorpt_correction_type multi-scan
_exptl_absorpt_process_details 'SADABS, Bruker (2003)'
_exptl_crystal_colour colourless
_exptl_crystal_density_diffrn 2.658
_exptl_crystal_density_meas ?
_exptl_crystal_description plate
_exptl_crystal_F_000 1800
_exptl_crystal_size_max 0.120
_exptl_crystal_size_mid 0.110
_exptl_crystal_size_min 0.020
_refine_diff_density_max 1.303
_refine_diff_density_min -1.965
_refine_diff_density_rms 0.164
_refine_ls_extinction_method none
_refine_ls_goodness_of_fit_ref 1.037
_refine_ls_hydrogen_treatment constr
_refine_ls_matrix_type full
_refine_ls_number_parameters 192
_refine_ls_number_reflns 3694
_refine_ls_number_restraints 0
_refine_ls_restrained_S_all 1.037
_refine_ls_R_factor_all 0.0326
_refine_ls_R_factor_gt 0.0267
_refine_ls_shift/su_max 0.002
_refine_ls_shift/su_mean 0.000
_refine_ls_structure_factor_coef Fsqd
_refine_ls_weighting_details 'w=1/[\s^2^(Fo^2^)+(0.0393P)^2^+3.9429P] where P=(Fo^2^+2Fc^2^)/3'
_refine_ls_weighting_scheme calc
_refine_ls_wR_factor_gt 0.0665
_refine_ls_wR_factor_ref 0.0698
_reflns_Friedel_coverage 0.000
_reflns_number_gt 3250
_reflns_number_total 3694
_reflns_threshold_expression 'I > 2\s(I)'
_cod_data_source_file c4ce00009a1.cif
_cod_data_source_block 2
_cod_depositor_comments
;
The following automatic conversions were performed:

'_exptl_crystal_density_meas' value 'n/a' was changed to '?' - the
value is perceived as not measured.

Automatic conversion script
Id: cif_fix_values 3008 2015-01-20 13:52:24Z robertas 
;
_cod_database_code 7214329
_shelx_space_group_comment
; 
The symmetry employed for this shelxl refinement is uniquely defined 
by the following loop, which should always be used as a source of 
symmetry information in preference to the above space-group names. 
They are only intended as comments. 
;
_shelx_estimated_absorpt_t_min 0.287
_shelx_estimated_absorpt_t_max 0.769
_shelxl_version_number 2013-3

loop_
_space_group_symop_operation_xyz
'x, y, z'
'-x+1/2, -y+1/2, z'
'-x, y+1/2, -z+1/2'
'x+1/2, -y, -z+1/2'
'-x, -y, -z'
'x-1/2, y-1/2, -z'
'x, -y-1/2, z-1/2'
'-x-1/2, y, z-1/2'

loop_
_atom_site_label
_atom_site_type_symbol
_atom_site_fract_x
_atom_site_fract_y
_atom_site_fract_z
_atom_site_U_iso_or_equiv
_atom_site_adp_type
_atom_site_occupancy
_atom_site_site_symmetry_order
_atom_site_calc_flag
_atom_site_refinement_flags_posn
_atom_site_refinement_flags_adp
_atom_site_refinement_flags_occupancy
Pb1 Pb -0.06934(2) 0.38760(2) 0.27590(2) 0.01988(6) Uani 1 1 d . . .
O1 O 0.1491(3) 0.5135(2) 0.24243(16) 0.0332(6) Uani 1 1 d . . .
O2 O -0.0489(3) 0.5794(3) 0.2089(2) 0.0417(8) Uani 1 1 d . . .
O3 O 0.1384(3) 0.6772(2) 0.2143(2) 0.0500(10) Uani 1 1 d . . .
O4 O -0.0408(4) 0.5493(3) 0.35645(17) 0.0515(9) Uani 1 1 d . . .
O5 O -0.1676(5) 0.4265(3) 0.39923(18) 0.0621(11) Uani 1 1 d . . .
O6 O -0.1021(6) 0.5626(4) 0.45643(19) 0.0814(15) Uani 1 1 d . . .
N1 N 0.1353(3) 0.2871(2) 0.21015(13) 0.0182(5) Uani 1 1 d . . .
N2 N 0.2500 0.2500 0.11055(19) 0.0244(8) Uani 1 2 d S T P
N3 N -0.0963(4) 0.3551(3) 0.14644(17) 0.0322(7) Uani 1 1 d . . .
N4 N 0.0176(4) 0.3251(4) 0.04547(17) 0.0463(10) Uani 1 1 d . . .
N5 N 0.1484(3) 0.3057(2) 0.34302(13) 0.0212(5) Uani 1 1 d . . .
N6 N 0.0775(3) 0.5906(3) 0.22109(17) 0.0278(7) Uani 1 1 d . . .
N7 N -0.1057(4) 0.5141(3) 0.40466(18) 0.0371(8) Uani 1 1 d . . .
C1 C 0.1400(3) 0.2844(3) 0.14548(15) 0.0191(6) Uani 1 1 d . . .
C2 C 0.0126(4) 0.3241(3) 0.10971(17) 0.0250(7) Uani 1 1 d . . .
C3 C -0.0987(6) 0.3619(5) 0.0160(2) 0.0590(16) Uani 1 1 d . . .
H3A H -0.0993 0.3654 -0.0302 0.071 Uiso 1 1 calc R U .
C4 C -0.2176(6) 0.3950(5) 0.0492(3) 0.0563(16) Uani 1 1 d . . .
H4A H -0.3000 0.4193 0.0271 0.068 Uiso 1 1 calc R U .
C5 C -0.2106(5) 0.3911(4) 0.1159(2) 0.0505(13) Uani 1 1 d . . .
H5A H -0.2895 0.4146 0.1408 0.061 Uiso 1 1 calc R U .
C6 C 0.2500 0.2500 0.2410(2) 0.0147(7) Uani 1 2 d S T P
C7 C 0.2500 0.2500 0.3134(2) 0.0166(8) Uani 1 2 d S T P
C8 C 0.1493(4) 0.3048(3) 0.40817(17) 0.0297(8) Uani 1 1 d . . .
H8A H 0.0782 0.3431 0.4310 0.036 Uiso 1 1 calc R U .
C9 C 0.2500 0.2500 0.4433(3) 0.0346(12) Uani 1 2 d S T P
H9A H 0.2500 0.2500 0.4896 0.042 Uiso 1 2 calc R U P

loop_
_atom_site_aniso_label
_atom_site_aniso_U_11
_atom_site_aniso_U_22
_atom_site_aniso_U_33
_atom_site_aniso_U_23
_atom_site_aniso_U_13
_atom_site_aniso_U_12
Pb1 0.01723(9) 0.02057(8) 0.02184(8) -0.00121(4) 0.00198(4) -0.00036(4)
O1 0.0250(13) 0.0244(13) 0.0502(17) 0.0063(12) 0.0008(13) 0.0029(10)
O2 0.0233(14) 0.0316(15) 0.070(2) 0.0046(16) -0.0118(14) -0.0040(12)
O3 0.0279(16) 0.0187(13) 0.103(3) 0.0045(15) 0.0117(17) -0.0026(11)
O4 0.061(2) 0.051(2) 0.0419(18) -0.0161(15) 0.0213(16) -0.0228(17)
O5 0.080(3) 0.068(2) 0.0385(19) -0.0055(18) 0.0241(19) -0.030(2)
O6 0.152(5) 0.059(3) 0.0332(19) -0.0147(18) 0.016(2) -0.005(3)
N1 0.0180(13) 0.0222(13) 0.0145(12) 0.0006(10) 0.0002(10) 0.0027(10)
N2 0.0213(19) 0.038(2) 0.0142(17) 0.000 0.000 0.0050(17)
N3 0.0246(15) 0.051(2) 0.0214(15) -0.0065(14) -0.0063(13) 0.0147(15)
N4 0.038(2) 0.081(3) 0.0205(15) 0.0055(17) -0.0031(15) 0.026(2)
N5 0.0207(14) 0.0270(13) 0.0159(12) -0.0025(10) 0.0006(11) 0.0024(11)
N6 0.0255(18) 0.0182(13) 0.040(2) -0.0008(12) 0.0062(13) -0.0024(11)
N7 0.046(2) 0.0371(18) 0.0281(17) -0.0024(14) 0.0057(15) 0.0082(16)
C1 0.0171(15) 0.0240(15) 0.0163(14) 0.0012(11) -0.0023(11) 0.0021(12)
C2 0.0220(16) 0.0316(17) 0.0216(16) 0.0032(13) 0.0004(13) 0.0079(13)
C3 0.048(3) 0.107(5) 0.022(2) 0.011(2) -0.008(2) 0.037(3)
C4 0.041(3) 0.091(4) 0.037(3) 0.001(2) -0.018(2) 0.032(3)
C5 0.035(2) 0.082(4) 0.034(2) -0.005(2) -0.006(2) 0.029(2)
C6 0.0160(19) 0.0160(18) 0.0123(17) 0.000 0.000 -0.0009(15)
C7 0.0159(19) 0.0213(19) 0.0124(18) 0.000 0.000 -0.0016(15)
C8 0.0277(18) 0.045(2) 0.0167(15) -0.0055(14) 0.0030(14) 0.0038(16)
C9 0.030(3) 0.057(4) 0.016(2) 0.000 0.000 0.002(2)

loop_
_atom_type_symbol
_atom_type_description
_atom_type_scat_dispersion_real
_atom_type_scat_dispersion_imag
_atom_type_scat_source
C C 0.0033 0.0016 'International Tables Vol C Tables 4.2.6.8 and 6.1.1.4'
H H 0.0000 0.0000 'International Tables Vol C Tables 4.2.6.8 and 6.1.1.4'
N N 0.0061 0.0033 'International Tables Vol C Tables 4.2.6.8 and 6.1.1.4'
O O 0.0106 0.0060 'International Tables Vol C Tables 4.2.6.8 and 6.1.1.4'
Pb Pb -3.3944 10.1111 'International Tables Vol C Tables 4.2.6.8 and 6.1.1.4'

loop_
_geom_angle_atom_site_label_1
_geom_angle_atom_site_label_2
_geom_angle_atom_site_label_3
_geom_angle
_geom_angle_site_symmetry_1
_geom_angle_site_symmetry_3
O4 Pb1 N1 127.57(10) . .
O4 Pb1 N5 84.21(11) . .
N1 Pb1 N5 61.58(8) . .
O4 Pb1 O1 67.96(10) . .
N1 Pb1 O1 66.44(9) . .
N5 Pb1 O1 76.95(9) . .
O4 Pb1 N3 138.00(12) . .
N1 Pb1 N3 59.93(9) . .
N5 Pb1 N3 121.27(9) . .
O1 Pb1 N3 84.87(11) . .
O4 Pb1 O5 46.96(11) . .
N1 Pb1 O5 142.66(12) . .
N5 Pb1 O5 81.53(12) . .
O1 Pb1 O5 112.86(11) . .
N3 Pb1 O5 154.77(12) . .
O4 Pb1 O3 136.66(12) . 3_545
N1 Pb1 O3 75.41(9) . 3_545
N5 Pb1 O3 76.68(10) . 3_545
O1 Pb1 O3 140.62(9) . 3_545
N3 Pb1 O3 84.40(12) . 3_545
O5 Pb1 O3 91.47(12) . 3_545
N6 O1 Pb1 97.8(2) . .
N6 O3 Pb1 137.3(3) . 3
N7 O4 Pb1 99.9(2) . .
N7 O5 Pb1 94.8(2) . .
C1 N1 C6 115.9(3) . .
C1 N1 Pb1 122.7(2) . .
C6 N1 Pb1 120.7(2) . .
C1 N2 C1 114.9(4) 2 .
C5 N3 C2 117.3(4) . .
C5 N3 Pb1 119.3(3) . .
C2 N3 Pb1 122.0(2) . .
C2 N4 C3 115.3(4) . .
C7 N5 C8 116.5(3) . .
C7 N5 Pb1 121.2(2) . .
C8 N5 Pb1 121.5(2) . .
O2 N6 O3 121.8(4) . .
O2 N6 O1 120.1(4) . .
O3 N6 O1 118.1(3) . .
O6 N7 O4 119.8(4) . .
O6 N7 O5 122.0(4) . .
O4 N7 O5 118.1(4) . .
N2 C1 N1 124.9(3) . .
N2 C1 C2 118.0(3) . .
N1 C1 C2 117.1(3) . .
N4 C2 N3 126.2(3) . .
N4 C2 C1 117.8(3) . .
N3 C2 C1 116.1(3) . .
N4 C3 C4 123.3(5) . .
C3 C4 C5 116.3(4) . .
N3 C5 C4 121.6(5) . .
N1 C6 N1 123.5(4) 2 .
N1 C6 C7 118.3(2) 2 .
N1 C6 C7 118.3(2) . .
N5 C7 N5 125.8(4) . 2
N5 C7 C6 117.1(2) . .
N5 C7 C6 117.1(2) 2 .
N5 C8 C9 122.2(4) . .
C8 C9 C8 116.8(5) . 2

loop_
_geom_bond_atom_site_label_1
_geom_bond_atom_site_label_2
_geom_bond_distance
_geom_bond_site_symmetry_2
Pb1 O4 2.642(3) .
Pb1 N1 2.674(3) .
Pb1 N5 2.679(3) .
Pb1 O1 2.690(3) .
Pb1 N3 2.701(3) .
Pb1 O5 2.740(4) .
Pb1 O3 2.744(3) 3_545
O1 N6 1.263(5) .
O2 N6 1.225(4) .
O3 N6 1.244(4) .
O3 Pb1 2.744(3) 3
O4 N7 1.245(5) .
O5 N7 1.256(5) .
O6 N7 1.227(5) .
N1 C1 1.329(4) .
N1 C6 1.337(3) .
N2 C1 1.333(4) 2
N2 C1 1.333(4) .
N3 C5 1.326(5) .
N3 C2 1.332(5) .
N4 C2 1.319(5) .
N4 C3 1.335(6) .
N5 C7 1.334(3) .
N5 C8 1.337(4) .
C1 C2 1.494(5) .
C3 C4 1.376(7) .
C4 C5 1.372(7) .
C6 N1 1.337(3) 2
C6 C7 1.486(6) .
C7 N5 1.334(3) 2
C8 C9 1.378(5) .
C9 C8 1.378(5) 2

loop_
_geom_torsion_atom_site_label_1
_geom_torsion_atom_site_label_2
_geom_torsion_atom_site_label_3
_geom_torsion_atom_site_label_4
_geom_torsion
_geom_torsion_site_symmetry_1
_geom_torsion_site_symmetry_4
Pb1 O3 N6 O2 31.5(7) 3 .
Pb1 O3 N6 O1 -147.1(3) 3 .
Pb1 O1 N6 O2 -15.1(4) . .
Pb1 O1 N6 O3 163.5(3) . .
Pb1 O4 N7 O6 171.4(4) . .
Pb1 O4 N7 O5 -5.1(5) . .
Pb1 O5 N7 O6 -171.6(4) . .
Pb1 O5 N7 O4 4.8(5) . .
C1 N2 C1 N1 0.8(2) 2 .
C1 N2 C1 C2 -179.9(3) 2 .
C6 N1 C1 N2 -1.5(4) . .
Pb1 N1 C1 N2 169.08(19) . .
C6 N1 C1 C2 179.2(3) . .
Pb1 N1 C1 C2 -10.2(4) . .
C3 N4 C2 N3 0.6(8) . .
C3 N4 C2 C1 -179.6(5) . .
C5 N3 C2 N4 -0.4(7) . .
Pb1 N3 C2 N4 -166.5(4) . .
C5 N3 C2 C1 179.8(4) . .
Pb1 N3 C2 C1 13.7(5) . .
N2 C1 C2 N4 -1.5(5) . .
N1 C1 C2 N4 177.8(4) . .
N2 C1 C2 N3 178.3(3) . .
N1 C1 C2 N3 -2.4(5) . .
C2 N4 C3 C4 -1.1(9) . .
N4 C3 C4 C5 1.6(10) . .
C2 N3 C5 C4 0.9(8) . .
Pb1 N3 C5 C4 167.3(5) . .
C3 C4 C5 N3 -1.4(9) . .
C1 N1 C6 N1 0.7(2) . 2
Pb1 N1 C6 N1 -170.1(2) . 2
C1 N1 C6 C7 -179.3(2) . .
Pb1 N1 C6 C7 9.9(2) . .
C8 N5 C7 N5 -0.2(2) . 2
Pb1 N5 C7 N5 -170.4(2) . 2
C8 N5 C7 C6 179.8(2) . .
Pb1 N5 C7 C6 9.6(2) . .
N1 C6 C7 N5 167.16(19) 2 .
N1 C6 C7 N5 -12.84(19) . .
N1 C6 C7 N5 -12.84(19) 2 2
N1 C6 C7 N5 167.16(19) . 2
C7 N5 C8 C9 0.4(5) . .
Pb1 N5 C8 C9 170.6(2) . .
N5 C8 C9 C8 -0.2(3) . 2
